data_2104961
loop_
_publ_author_name
'Garc\'ia-Ordu\~na, Pilar'
'Dahaoui, Slimane'
'Lecomte, Claude'

_publ_section_title
;
 Intermolecular interactions and charge transfer in the 2:1
 tetrathiafulvalene bromanil complex, (TTF)~2~-BA
;
_journal_coeditor_code GW5013
_journal_issue 3
_journal_name_full 'Acta Crystallographica Section B'
_journal_page_first 244
_journal_page_last 249
_journal_paper_doi 10.1107/S0108768111015801
_journal_volume 67
_journal_year 2011
_chemical_formula_iupac '2(C6 H4 S4),(C6 Br4 O2)'
_chemical_formula_moiety '2(C6 H4 S4),(C6 Br4 O2)'
_chemical_formula_structural '(C6 H4 S4)2,(C6 Br4 O2)'
_chemical_formula_sum 'C18 H8 Br4 O2 S8'
_chemical_formula_weight 832.40
_chemical_name_common 'bis-tetrathiafulvalene p-bromanil'
_space_group_IT_number 14
_symmetry_cell_setting monoclinic
_symmetry_space_group_name_Hall '-P 2yn'
_symmetry_space_group_name_H-M 'P 1 21/n 1'
_audit_creation_method SHELXL-97
_cell_angle_alpha 90.00
_cell_angle_beta 110.217(6)
_cell_angle_gamma 90.00
_cell_formula_units_Z 2
_cell_length_a 10.3653(7)
_cell_length_b 11.7998(7)
_cell_length_c 11.0749(7)
_cell_measurement_reflns_used 18082
_cell_measurement_temperature 293(2)
_cell_measurement_theta_max 31.12
_cell_measurement_theta_min 3.33
_cell_volume 1271.10(15)
_computing_cell_refinement 'Denzo and Scalepak (Otwinowski & Minor, 1997)'
_computing_data_collection 'KappaCCD (Nonius, 1998) '
_computing_data_reduction 'Denzo and Scalepak (Otwinowski & Minor, 1997)'
_computing_molecular_graphics 'ORTEPIII (Farrugia, 1997)'
_computing_publication_material 'WinGX publication routines (Farrugia, 1999)'
_computing_structure_refinement 'SHELXL-97 (Sheldrick, 1997)'
_computing_structure_solution 'SHELXS-97 (Sheldrick, 1997)'
_diffrn_ambient_temperature 293(2)
_diffrn_measured_fraction_theta_full 0.727
_diffrn_measured_fraction_theta_max 0.918
_diffrn_measurement_device Xcalibur-Saphire2
_diffrn_measurement_method \f
_diffrn_radiation_monochromator graphite
_diffrn_radiation_source 'fine-focus sealed tube'
_diffrn_radiation_type MoK\a
_diffrn_radiation_wavelength 0.71073
_diffrn_reflns_av_R_equivalents 0.0700
_diffrn_reflns_av_sigmaI/netI 0.0423
_diffrn_reflns_limit_h_max 14
_diffrn_reflns_limit_h_min -14
_diffrn_reflns_limit_k_max 16
_diffrn_reflns_limit_k_min -17
_diffrn_reflns_limit_l_max 15
_diffrn_reflns_limit_l_min -13
_diffrn_reflns_number 18082
_diffrn_reflns_theta_max 31.12
_diffrn_reflns_theta_min 3.33
_exptl_absorpt_coefficient_mu 7.007
_exptl_absorpt_correction_T_max 0.236
_exptl_absorpt_correction_T_min 0.113
_exptl_absorpt_correction_type integration
_exptl_absorpt_process_details 'Absorb, (DeTitta, 1985)'
_exptl_crystal_colour black
_exptl_crystal_density_diffrn 2.175
_exptl_crystal_density_method 'not measured'
_exptl_crystal_description prism
_exptl_crystal_F_000 800
_exptl_crystal_size_max 0.40
_exptl_crystal_size_mid 0.40
_exptl_crystal_size_min 0.20
_refine_diff_density_max 0.711
_refine_diff_density_min -0.681
_refine_ls_extinction_method none
_refine_ls_goodness_of_fit_ref 0.992
_refine_ls_hydrogen_treatment noref
_refine_ls_matrix_type full
_refine_ls_number_parameters 145
_refine_ls_number_reflns 3761
_refine_ls_number_restraints 0
_refine_ls_restrained_S_all 0.992
_refine_ls_R_factor_all 0.0568
_refine_ls_R_factor_gt 0.0384
_refine_ls_shift/su_max 0.001
_refine_ls_shift/su_mean 0.000
_refine_ls_structure_factor_coef Fsqd
_refine_ls_weighting_details 'calc w=1/[\s^2^(Fo^2^)+(0.0599P)^2^+0.3946P] where P=(Fo^2^+2Fc^2^)/3'
_refine_ls_weighting_scheme calc
_refine_ls_wR_factor_gt 0.0971
_refine_ls_wR_factor_ref 0.1048
_reflns_number_gt 2563
_reflns_number_total 3761
_reflns_threshold_expression >2sigma(I)
_cod_data_source_file gw5013.cif
_cod_data_source_block 293K
_cod_original_cell_volume 1271.10(14)
_cod_original_sg_symbol_Hall '-p 2yn'
_cod_original_sg_symbol_H-M 'p 21/n '
_cod_database_code 2104961
_cod_database_fobs_code 2104961

loop_
_symmetry_equiv_pos_as_xyz
'x, y, z'
'-x+1/2, y+1/2, -z+1/2'
'-x, -y, -z'
'x-1/2, -y-1/2, z-1/2'

loop_
_atom_site_type_symbol
_atom_site_label
_atom_site_fract_x
_atom_site_fract_y
_atom_site_fract_z
_atom_site_U_iso_or_equiv
_atom_site_adp_type
_atom_site_calc_flag
_atom_site_refinement_flags
_atom_site_occupancy
_atom_site_symmetry_multiplicity
_atom_site_disorder_assembly
_atom_site_disorder_group
O O1 0.3257(2) 0.0088(2) -0.2443(2) 0.0558(6) Uani d . 1 1 . .
Br Br1 0.19828(3) -0.12825(3) -0.08600(4) 0.05842(13) Uani d . 1 1 . .
Br Br2 0.42548(4) -0.15174(3) 0.21763(3) 0.05220(12) Uani d . 1 1 . .
C C1 0.4037(3) 0.0066(2) -0.1326(3) 0.0412(6) Uani d . 1 1 . .
C C2 0.3713(3) -0.0571(2) -0.0305(3) 0.0422(6) Uani d . 1 1 . .
C C3 0.4606(3) -0.0648(2) 0.0903(3) 0.0402(6) Uani d . 1 1 . .
C C8 0.4008(3) 0.2229(2) 0.1609(3) 0.0409(6) Uani d . 1 1 . .
C C11 0.3491(3) 0.1604(3) 0.2361(3) 0.0439(7) Uani d . 1 1 . .
S S1 0.30935(8) 0.24257(8) -0.00368(8) 0.0523(2) Uani d . 1 1 . .
S S2 0.55757(8) 0.29603(7) 0.21966(8) 0.0479(2) Uani d . 1 1 . .
S S3 0.43513(9) 0.14084(8) 0.40178(8) 0.0550(2) Uani d . 1 1 . .
S S4 0.18635(9) 0.09559(8) 0.17603(10) 0.0564(2) Uani d . 1 1 . .
C C7 0.4300(4) 0.3336(3) -0.0272(3) 0.0552(8) Uani d . 1 1 . .
H H7 0.4164 0.3653 -0.1076 0.066 Uiso calc R 1 1 . .
C C9 0.5415(4) 0.3567(3) 0.0722(4) 0.0551(8) Uani d . 1 1 . .
H H9 0.6095 0.4041 0.0636 0.066 Uiso calc R 1 1 . .
C C10 0.3054(4) 0.0611(3) 0.4251(4) 0.0668(10) Uani d . 1 1 . .
H H10 0.3134 0.0339 0.5062 0.080 Uiso calc R 1 1 . .
C C12 0.1940(4) 0.0400(3) 0.3234(4) 0.0659(11) Uani d . 1 1 . .
H H12 0.1223 -0.0033 0.3310 0.079 Uiso calc R 1 1 . .

loop_
_atom_site_aniso_label
_atom_site_aniso_U_11
_atom_site_aniso_U_22
_atom_site_aniso_U_33
_atom_site_aniso_U_12
_atom_site_aniso_U_13
_atom_site_aniso_U_23
O1 0.0508(13) 0.0681(15) 0.0383(13) -0.0032(11) 0.0024(11) 0.0051(11)
Br1 0.0422(2) 0.0669(2) 0.0614(3) -0.01571(15) 0.01185(17) -0.00400(17)
Br2 0.0602(2) 0.04989(19) 0.0503(2) 0.00073(14) 0.02398(17) 0.00987(14)
C1 0.0415(15) 0.0405(15) 0.0388(17) -0.0009(12) 0.0104(13) -0.0011(12)
C2 0.0365(14) 0.0398(14) 0.0455(18) -0.0035(11) 0.0083(13) -0.0019(13)
C3 0.0465(15) 0.0328(13) 0.0414(17) -0.0006(12) 0.0154(13) 0.0025(12)
C8 0.0342(13) 0.0452(15) 0.0384(16) 0.0034(12) 0.0061(12) 0.0000(12)
C11 0.0397(15) 0.0463(15) 0.0446(18) 0.0012(12) 0.0130(13) -0.0022(13)
S1 0.0461(4) 0.0621(5) 0.0376(4) 0.0048(4) 0.0002(3) -0.0009(4)
S2 0.0404(4) 0.0547(4) 0.0415(4) -0.0038(3) 0.0051(3) 0.0026(3)
S3 0.0562(5) 0.0669(5) 0.0424(5) 0.0031(4) 0.0178(4) 0.0068(4)
S4 0.0437(4) 0.0576(5) 0.0693(6) -0.0072(4) 0.0215(4) -0.0107(4)
C7 0.076(2) 0.0529(19) 0.0392(18) 0.0041(17) 0.0224(17) 0.0042(14)
C9 0.064(2) 0.0496(18) 0.057(2) -0.0028(15) 0.0267(18) 0.0056(15)
C10 0.077(3) 0.065(2) 0.075(3) 0.0093(19) 0.047(2) 0.018(2)
C12 0.062(2) 0.055(2) 0.096(3) 0.0025(17) 0.048(2) 0.008(2)

loop_
_atom_type_symbol
_atom_type_description
_atom_type_scat_dispersion_real
_atom_type_scat_dispersion_imag
_atom_type_scat_source
C C 0.0033 0.0016 'International Tables Vol C Tables 4.2.6.8 and 6.1.1.4'
H H 0 0 'International Tables Vol C Tables 4.2.6.8 and 6.1.1.4'
Br Br -0.2901 2.4595 'International Tables Vol C Tables 4.2.6.8 and 6.1.1.4'
O O 0.0106 0.006 'International Tables Vol C Tables 4.2.6.8 and 6.1.1.4'
S S 0.1246 0.1234 'International Tables Vol C Tables 4.2.6.8 and 6.1.1.4'

loop_
_geom_angle_atom_site_label_1
_geom_angle_atom_site_label_2
_geom_angle_atom_site_label_3
_geom_angle_site_symmetry_1
_geom_angle_site_symmetry_3
_geom_angle
_geom_angle_publ_flag
O1 C1 C3 . 3_655 122.1(3) ?
O1 C1 C2 . . 122.3(3) ?
C3 C1 C2 3_655 . 115.5(2) ?
C3 C2 C1 . . 122.1(3) ?
C3 C2 Br1 . . 123.2(2) ?
C1 C2 Br1 . . 114.6(2) ?
C2 C3 C1 . 3_655 122.3(3) ?
C2 C3 Br2 . . 122.6(2) ?
C1 C3 Br2 3_655 . 115.0(2) ?
C11 C8 S2 . . 123.5(2) ?
C11 C8 S1 . . 121.6(2) ?
S2 C8 S1 . . 114.78(17) ?
C8 C11 S3 . . 123.3(2) ?
C8 C11 S4 . . 122.4(2) ?
S3 C11 S4 . . 114.33(18) ?
C7 S1 C8 . . 94.54(16) ?
C9 S2 C8 . . 94.49(16) ?
C10 S3 C11 . . 95.01(19) ?
C12 S4 C11 . . 94.71(18) ?
C9 C7 S1 . . 118.1(3) ?
C9 C7 H7 . . 120.9 ?
S1 C7 H7 . . 120.9 ?
C7 C9 S2 . . 118.1(3) ?
C7 C9 H9 . . 121.0 ?
S2 C9 H9 . . 121.0 ?
C12 C10 S3 . . 117.8(3) ?
C12 C10 H10 . . 121.1 ?
S3 C10 H10 . . 121.1 ?
C10 C12 S4 . . 118.1(3) ?
C10 C12 H12 . . 121.0 ?
S4 C12 H12 . . 121.0 ?

loop_
_geom_bond_atom_site_label_1
_geom_bond_atom_site_label_2
_geom_bond_site_symmetry_2
_geom_bond_distance
_geom_bond_publ_flag
O1 C1 . 1.222(3) ?
Br1 C2 . 1.880(3) ?
Br2 C3 . 1.878(3) ?
C1 C3 3_655 1.487(4) ?
C1 C2 . 1.490(4) ?
C2 C3 . 1.342(4) ?
C3 C1 3_655 1.487(4) ?
C8 C11 . 1.354(4) ?
C8 S2 . 1.754(3) ?
C8 S1 . 1.755(3) ?
C11 S3 . 1.756(3) ?
C11 S4 . 1.760(3) ?
S1 C7 . 1.735(4) ?
S2 C9 . 1.737(4) ?
S3 C10 . 1.733(4) ?
S4 C12 . 1.735(4) ?
C7 C9 . 1.321(5) ?
C7 H7 . 0.9300 ?
C9 H9 . 0.9300 ?
C10 C12 . 1.328(6) ?
C10 H10 . 0.9300 ?
C12 H12 . 0.9300 ?

loop_
_geom_torsion_atom_site_label_1
_geom_torsion_atom_site_label_2
_geom_torsion_atom_site_label_3
_geom_torsion_atom_site_label_4
_geom_torsion_site_symmetry_1
_geom_torsion_site_symmetry_2
_geom_torsion_site_symmetry_3
_geom_torsion_site_symmetry_4
_geom_torsion
_geom_torsion_publ_flag
O1 C1 C2 C3 . . . . 176.0(3) ?
C3 C1 C2 C3 3_655 . . . -2.3(4) ?
O1 C1 C2 Br1 . . . . -2.4(4) ?
C3 C1 C2 Br1 3_655 . . . 179.28(19) ?
C1 C2 C3 C1 . . . 3_655 2.4(5) ?
Br1 C2 C3 C1 . . . 3_655 -179.3(2) ?
C1 C2 C3 Br2 . . . . -176.3(2) ?
Br1 C2 C3 Br2 . . . . 2.0(4) ?
S2 C8 C11 S3 . . . . -2.1(4) ?
S1 C8 C11 S3 . . . . -178.63(16) ?
S2 C8 C11 S4 . . . . 175.81(16) ?
S1 C8 C11 S4 . . . . -0.8(4) ?
C11 C8 S1 C7 . . . . 176.3(3) ?
S2 C8 S1 C7 . . . . -0.6(2) ?
C11 C8 S2 C9 . . . . -176.6(3) ?
S1 C8 S2 C9 . . . . 0.2(2) ?
C8 C11 S3 C10 . . . . 177.8(3) ?
S4 C11 S3 C10 . . . . -0.2(2) ?
C8 C11 S4 C12 . . . . -178.2(3) ?
S3 C11 S4 C12 . . . . -0.2(2) ?
C8 S1 C7 C9 . . . . 1.0(3) ?
S1 C7 C9 S2 . . . . -1.1(4) ?
C8 S2 C9 C7 . . . . 0.5(3) ?
C11 S3 C10 C12 . . . . 0.6(3) ?
S3 C10 C12 S4 . . . . -0.9(5) ?
C11 S4 C12 C10 . . . . 0.6(3) ?
